data_4342423
loop_
_publ_author_name
'Nguyen, Van Ha'
'Khoo, Rebecca Shu Hui'
'Yip, John H. K.'

_publ_section_title
;
 Ir(2-Phenylpyridine)2(benzene-1,2-dithiolate) Anion as a
 Diastereoselective Metalloligand and Nucleophile: Stereoelectronic
 Effect, Spectroscopy, and Computational Study of the Methylated and
 Aurated Complexes and their Oxygenation Products.
;
_journal_issue 5
_journal_name_full 'Inorganic chemistry'
_journal_page_first 2264
_journal_paper_doi 10.1021/ic502875y
_journal_volume 54
_journal_year 2015
_chemical_formula_sum 'C36 H38 Au F3 Ir N2 O3 P S3'
_chemical_formula_weight 1120.00
_chemical_name_systematic
; 
 ? 
;
_space_group_crystal_system monoclinic
_space_group_IT_number 14
_space_group_name_Hall '-P 2ybc'
_space_group_name_H-M_alt 'P 1 21/c 1'
_symmetry_space_group_name_Hall '-P 2ybc'
_symmetry_space_group_name_H-M 'P 1 21/c 1'
_atom_sites_solution_hydrogens geom
_audit_creation_method SHELXL-2013
_cell_angle_alpha 90
_cell_angle_beta 116.593(2)
_cell_angle_gamma 90
_cell_formula_units_Z 4
_cell_length_a 16.4463(17)
_cell_length_b 14.6413(16)
_cell_length_c 17.6882(18)
_cell_measurement_reflns_used 993
_cell_measurement_temperature 100(2)
_cell_measurement_theta_max 27.49
_cell_measurement_theta_min 2.77
_cell_volume 3808.6(7)
_computing_cell_refinement 'Bruker SMART'
_computing_data_collection 'Bruker SMART'
_computing_data_reduction 'Bruker SAINT'
_computing_molecular_graphics 'Bruker SHELXTL'
_computing_publication_material 'Bruker SHELXTL'
_computing_structure_refinement 'SHELXL-2013 (Sheldrick, 2013)'
_computing_structure_solution 'Bruker SHELXTL'
_diffrn_ambient_temperature 100(2)
_diffrn_measured_fraction_theta_full 1.000
_diffrn_measured_fraction_theta_max 0.996
_diffrn_measurement_device_type 'CCD area detector'
_diffrn_measurement_method 'phi and omega scans'
_diffrn_radiation_type MoK\a
_diffrn_radiation_wavelength 0.71073
_diffrn_reflns_av_R_equivalents 0.0467
_diffrn_reflns_av_unetI/netI 0.0473
_diffrn_reflns_Laue_measured_fraction_full 1.000
_diffrn_reflns_Laue_measured_fraction_max 0.996
_diffrn_reflns_limit_h_max 21
_diffrn_reflns_limit_h_min -21
_diffrn_reflns_limit_k_max 17
_diffrn_reflns_limit_k_min -19
_diffrn_reflns_limit_l_max 17
_diffrn_reflns_limit_l_min -22
_diffrn_reflns_number 26896
_diffrn_reflns_point_group_measured_fraction_full 1.000
_diffrn_reflns_point_group_measured_fraction_max 0.996
_diffrn_reflns_theta_full 25.242
_diffrn_reflns_theta_max 27.498
_diffrn_reflns_theta_min 1.895
_exptl_absorpt_coefficient_mu 7.597
_exptl_absorpt_correction_T_max 0.7456
_exptl_absorpt_correction_T_min 0.5274
_exptl_absorpt_correction_type multi-scan
_exptl_absorpt_process_details 'Sadabs, (Sheldrick 2008)'
_exptl_crystal_colour Yellow
_exptl_crystal_density_diffrn 1.953
_exptl_crystal_density_meas ?
_exptl_crystal_density_method 'Not Measured'
_exptl_crystal_description Block
_exptl_crystal_F_000 2152
_exptl_crystal_size_max 0.460
_exptl_crystal_size_mid 0.360
_exptl_crystal_size_min 0.160
_refine_diff_density_max 2.285
_refine_diff_density_min -0.855
_refine_diff_density_rms 0.167
_refine_ls_extinction_method none
_refine_ls_goodness_of_fit_ref 1.074
_refine_ls_hydrogen_treatment constr
_refine_ls_matrix_type full
_refine_ls_number_parameters 455
_refine_ls_number_reflns 8712
_refine_ls_number_restraints 0
_refine_ls_restrained_S_all 1.074
_refine_ls_R_factor_all 0.0347
_refine_ls_R_factor_gt 0.0310
_refine_ls_shift/su_max 0.002
_refine_ls_shift/su_mean 0.000
_refine_ls_structure_factor_coef Fsqd
_refine_ls_weighting_details 'w=1/[\s^2^(Fo^2^)+(0.0402P)^2^+1.8622P] where P=(Fo^2^+2Fc^2^)/3'
_refine_ls_weighting_scheme calc
_refine_ls_wR_factor_gt 0.0790
_refine_ls_wR_factor_ref 0.0807
_reflns_Friedel_coverage 0.000
_reflns_number_gt 7959
_reflns_number_total 8712
_reflns_threshold_expression 'I > 2\s(I)'
_cod_data_source_file ic502875y_si_005.cif
_cod_data_source_block d549_3
_cod_depositor_comments
;
The following automatic conversions were performed:

'_exptl_absorpt_correction_type' value 'Multi-scan' changed to
'multi-scan' according to
/usr/data/users/saulius/crontab/automatic-downloads/rss-feeds/ACS/lib/dictionaries/cif_core.dic
dictionary named 'cif_core.dic' version 2.4.2 from 2011-04-26.

'_exptl_crystal_density_meas' value 'Not Measured' was changed to '?'
- the value is perceived as not measured.

Automatic conversion script
Id: cif_fix_values 3008 2015-01-20 13:52:24Z robertas 

 Adding full bibliography for 4342419--4342424.cif.
;
_cod_database_code 4342423
_shelx_space_group_comment
; 
The symmetry employed for this shelxl refinement is uniquely defined 
by the following loop, which should always be used as a source of 
symmetry information in preference to the above space-group names. 
They are only intended as comments. 
;
_shelx_estimated_absorpt_t_min 0.128
_shelx_estimated_absorpt_t_max 0.376
_shelxl_version_number 2013-3

loop_
_space_group_symop_operation_xyz
'x, y, z'
'-x, y+1/2, -z+1/2'
'-x, -y, -z'
'x, -y-1/2, z-1/2'

loop_
_atom_site_label
_atom_site_type_symbol
_atom_site_fract_x
_atom_site_fract_y
_atom_site_fract_z
_atom_site_U_iso_or_equiv
_atom_site_adp_type
_atom_site_occupancy
_atom_site_site_symmetry_order
_atom_site_calc_flag
_atom_site_refinement_flags_posn
_atom_site_refinement_flags_adp
Ir1 Ir 0.41450(2) 0.30495(2) 0.63489(2) 0.01157(6) Uani 1 1 d . .
Au1 Au 0.23710(2) 0.36352(2) 0.40426(2) 0.01599(6) Uani 1 1 d . .
P1 P 0.11074(7) 0.44360(8) 0.32033(7) 0.0204(2) Uani 1 1 d . .
S1 S 0.36128(6) 0.27024(7) 0.48612(6) 0.01384(19) Uani 1 1 d . .
S2 S 0.35689(7) 0.15668(7) 0.64478(6) 0.0158(2) Uani 1 1 d . .
N1 N 0.2953(2) 0.3726(2) 0.6076(2) 0.0146(7) Uani 1 1 d . .
N2 N 0.5450(2) 0.2560(2) 0.6767(2) 0.0151(7) Uani 1 1 d . .
C1 C 0.4512(2) 0.4317(3) 0.6175(2) 0.0128(8) Uani 1 1 d . .
C2 C 0.5344(3) 0.4610(3) 0.6218(3) 0.0174(8) Uani 1 1 d . .
H2 H 0.5827 0.4185 0.6364 0.021 Uiso 1 1 calc R U
C3 C 0.5472(3) 0.5504(3) 0.6053(3) 0.0225(9) Uani 1 1 d . .
H3 H 0.6044 0.5685 0.6091 0.027 Uiso 1 1 calc R U
C4 C 0.4781(3) 0.6142(3) 0.5831(3) 0.0210(9) Uani 1 1 d . .
H4 H 0.4880 0.6755 0.5717 0.025 Uiso 1 1 calc R U
C5 C 0.3946(3) 0.5885(3) 0.5777(3) 0.0195(9) Uani 1 1 d . .
H5 H 0.3468 0.6318 0.5621 0.023 Uiso 1 1 calc R U
C6 C 0.3814(3) 0.4978(3) 0.5956(2) 0.0128(8) Uani 1 1 d . .
C7 C 0.2961(3) 0.4641(3) 0.5926(2) 0.0133(8) Uani 1 1 d . .
C8 C 0.2207(3) 0.5180(3) 0.5782(3) 0.0187(9) Uani 1 1 d . .
H8 H 0.2218 0.5817 0.5684 0.022 Uiso 1 1 calc R U
C9 C 0.1439(3) 0.4783(3) 0.5782(3) 0.0253(10) Uani 1 1 d . .
H9 H 0.0921 0.5145 0.5681 0.030 Uiso 1 1 calc R U
C10 C 0.1437(3) 0.3864(3) 0.5929(3) 0.0246(10) Uani 1 1 d . .
H10 H 0.0921 0.3581 0.5938 0.030 Uiso 1 1 calc R U
C11 C 0.2199(3) 0.3353(3) 0.6065(3) 0.0188(9) Uani 1 1 d . .
H11 H 0.2189 0.2714 0.6154 0.023 Uiso 1 1 calc R U
C12 C 0.4649(3) 0.3347(3) 0.7598(3) 0.0150(8) Uani 1 1 d . .
C13 C 0.4204(3) 0.3770(3) 0.8018(3) 0.0183(9) Uani 1 1 d . .
H13 H 0.3576 0.3911 0.7716 0.022 Uiso 1 1 calc R U
C14 C 0.4676(3) 0.3989(3) 0.8880(3) 0.0201(9) Uani 1 1 d . .
H14 H 0.4360 0.4268 0.9156 0.024 Uiso 1 1 calc R U
C15 C 0.5595(3) 0.3803(3) 0.9336(3) 0.0208(9) Uani 1 1 d . .
H15 H 0.5910 0.3974 0.9914 0.025 Uiso 1 1 calc R U
C16 C 0.6054(3) 0.3366(3) 0.8944(3) 0.0174(8) Uani 1 1 d . .
H16 H 0.6682 0.3225 0.9255 0.021 Uiso 1 1 calc R U
C17 C 0.5582(3) 0.3132(3) 0.8083(3) 0.0159(8) Uani 1 1 d . .
C18 C 0.6015(3) 0.2677(3) 0.7619(3) 0.0164(8) Uani 1 1 d . .
C19 C 0.6916(3) 0.2372(3) 0.7969(3) 0.0221(9) Uani 1 1 d . .
H19 H 0.7298 0.2444 0.8557 0.027 Uiso 1 1 calc R U
C20 C 0.7250(3) 0.1966(3) 0.7464(3) 0.0269(11) Uani 1 1 d . .
H20 H 0.7862 0.1760 0.7698 0.032 Uiso 1 1 calc R U
C21 C 0.6680(3) 0.1864(4) 0.6608(3) 0.0288(11) Uani 1 1 d . .
H21 H 0.6898 0.1588 0.6249 0.035 Uiso 1 1 calc R U
C22 C 0.5789(3) 0.2167(3) 0.6281(3) 0.0235(10) Uani 1 1 d . .
H22 H 0.5404 0.2095 0.5694 0.028 Uiso 1 1 calc R U
C23 C 0.3009(3) 0.1650(3) 0.4705(3) 0.0150(8) Uani 1 1 d . .
C24 C 0.2560(3) 0.1293(3) 0.3885(3) 0.0193(9) Uani 1 1 d . .
H24 H 0.2558 0.1627 0.3424 0.023 Uiso 1 1 calc R U
C25 C 0.2118(3) 0.0456(3) 0.3741(3) 0.0213(9) Uani 1 1 d . .
H25 H 0.1809 0.0225 0.3181 0.026 Uiso 1 1 calc R U
C26 C 0.2126(3) -0.0045(3) 0.4412(3) 0.0240(10) Uani 1 1 d . .
H26 H 0.1836 -0.0624 0.4313 0.029 Uiso 1 1 calc R U
C27 C 0.2566(3) 0.0309(3) 0.5238(3) 0.0212(9) Uani 1 1 d . .
H27 H 0.2553 -0.0019 0.5696 0.025 Uiso 1 1 calc R U
C28 C 0.3023(3) 0.1149(3) 0.5381(3) 0.0174(8) Uani 1 1 d . .
C29 C 0.1119(4) 0.5624(4) 0.3493(3) 0.0348(12) Uani 1 1 d . .
H29A H 0.0548 0.5916 0.3085 0.042 Uiso 1 1 calc R U
H29B H 0.1134 0.5655 0.4059 0.042 Uiso 1 1 calc R U
C30 C 0.1918(4) 0.6161(4) 0.3514(4) 0.0438(14) Uani 1 1 d . .
H30A H 0.2487 0.5847 0.3878 0.066 Uiso 1 1 calc R U
H30B H 0.1922 0.6774 0.3737 0.066 Uiso 1 1 calc R U
H30C H 0.1862 0.6208 0.2940 0.066 Uiso 1 1 calc R U
C31 C 0.0871(3) 0.4416(3) 0.2098(3) 0.0221(9) Uani 1 1 d . .
H31A H 0.0465 0.3892 0.1822 0.026 Uiso 1 1 calc R U
H31B H 0.0537 0.4980 0.1825 0.026 Uiso 1 1 calc R U
C32 C 0.1709(3) 0.4342(4) 0.1936(3) 0.0346(12) Uani 1 1 d . .
H32A H 0.2093 0.4883 0.2164 0.052 Uiso 1 1 calc R U
H32B H 0.1515 0.4303 0.1326 0.052 Uiso 1 1 calc R U
H32C H 0.2056 0.3794 0.2214 0.052 Uiso 1 1 calc R U
C33 C 0.0104(3) 0.3959(4) 0.3235(3) 0.0317(11) Uani 1 1 d . .
H33A H 0.0142 0.4065 0.3803 0.038 Uiso 1 1 calc R U
H33B H -0.0441 0.4284 0.2819 0.038 Uiso 1 1 calc R U
C34 C -0.0010(4) 0.2935(4) 0.3043(4) 0.0393(13) Uani 1 1 d . .
H34A H -0.0124 0.2831 0.2457 0.059 Uiso 1 1 calc R U
H34B H -0.0525 0.2704 0.3124 0.059 Uiso 1 1 calc R U
H34C H 0.0546 0.2614 0.3426 0.059 Uiso 1 1 calc R U
C35 C 0.4498(3) 0.0760(3) 0.6917(3) 0.0245(10) Uani 1 1 d . .
H35A H 0.4254 0.0150 0.6923 0.037 Uiso 1 1 calc R U
H35B H 0.4901 0.0948 0.7498 0.037 Uiso 1 1 calc R U
H35C H 0.4841 0.0744 0.6585 0.037 Uiso 1 1 calc R U
S3 S 0.91796(7) 0.25410(7) 1.01407(7) 0.0176(2) Uani 1 1 d . .
O1 O 0.8283(2) 0.2762(2) 1.0048(2) 0.0290(7) Uani 1 1 d . .
O2 O 0.9206(2) 0.1808(2) 0.9611(2) 0.0277(7) Uani 1 1 d . .
O3 O 0.9880(2) 0.2521(2) 1.10002(19) 0.0255(7) Uani 1 1 d . .
C36 C 0.9477(3) 0.3526(3) 0.9693(3) 0.0269(10) Uani 1 1 d . .
F1 F 0.8897(2) 0.3625(2) 0.8865(2) 0.0451(8) Uani 1 1 d . .
F2 F 1.0310(2) 0.3456(2) 0.9749(2) 0.0437(8) Uani 1 1 d . .
F3 F 0.9442(2) 0.43011(19) 1.00821(19) 0.0364(7) Uani 1 1 d . .

loop_
_atom_site_aniso_label
_atom_site_aniso_U_11
_atom_site_aniso_U_22
_atom_site_aniso_U_33
_atom_site_aniso_U_23
_atom_site_aniso_U_13
_atom_site_aniso_U_12
Ir1 0.00989(8) 0.00907(9) 0.01357(9) 0.00026(5) 0.00331(7) 0.00018(5)
Au1 0.01509(9) 0.01543(10) 0.01482(9) 0.00180(6) 0.00435(7) 0.00174(6)
P1 0.0213(5) 0.0208(6) 0.0171(6) 0.0030(4) 0.0067(5) 0.0063(4)
S1 0.0117(4) 0.0126(5) 0.0153(5) 0.0004(4) 0.0044(4) -0.0010(4)
S2 0.0186(5) 0.0105(5) 0.0178(5) 0.0012(4) 0.0075(4) -0.0008(4)
N1 0.0115(16) 0.0115(17) 0.0183(18) -0.0012(13) 0.0045(14) -0.0009(12)
N2 0.0134(16) 0.0111(17) 0.0177(18) -0.0031(13) 0.0041(14) 0.0006(13)
C1 0.0125(17) 0.0115(19) 0.0140(19) -0.0007(15) 0.0055(15) -0.0027(15)
C2 0.0149(18) 0.019(2) 0.019(2) 0.0003(16) 0.0083(17) 0.0010(16)
C3 0.021(2) 0.021(2) 0.026(2) 0.0029(18) 0.0102(19) -0.0041(17)
C4 0.027(2) 0.016(2) 0.022(2) 0.0032(17) 0.0126(19) -0.0029(17)
C5 0.025(2) 0.014(2) 0.020(2) 0.0009(16) 0.0109(18) 0.0002(17)
C6 0.0148(18) 0.0113(19) 0.0102(18) -0.0014(14) 0.0037(15) -0.0007(15)
C7 0.0126(17) 0.0126(19) 0.0130(19) -0.0022(15) 0.0043(15) 0.0002(15)
C8 0.0141(19) 0.015(2) 0.023(2) -0.0025(16) 0.0047(17) 0.0013(16)
C9 0.018(2) 0.022(2) 0.035(3) -0.0017(19) 0.011(2) 0.0039(18)
C10 0.0131(19) 0.029(3) 0.030(3) -0.003(2) 0.0083(19) -0.0020(18)
C11 0.0170(19) 0.016(2) 0.024(2) -0.0010(17) 0.0097(18) -0.0044(16)
C12 0.0158(19) 0.014(2) 0.0128(19) 0.0030(15) 0.0044(16) -0.0021(15)
C13 0.019(2) 0.014(2) 0.021(2) 0.0001(16) 0.0084(18) -0.0033(16)
C14 0.026(2) 0.018(2) 0.019(2) -0.0040(17) 0.0130(19) -0.0047(18)
C15 0.024(2) 0.024(2) 0.013(2) 0.0013(16) 0.0077(18) -0.0046(18)
C16 0.0174(19) 0.013(2) 0.018(2) 0.0062(16) 0.0045(17) 0.0009(16)
C17 0.0147(19) 0.012(2) 0.016(2) 0.0035(15) 0.0026(16) -0.0017(15)
C18 0.0169(19) 0.010(2) 0.018(2) 0.0023(15) 0.0037(17) 0.0002(15)
C19 0.0146(19) 0.021(2) 0.021(2) 0.0021(17) -0.0008(17) 0.0026(17)
C20 0.012(2) 0.027(3) 0.031(3) -0.005(2) 0.0007(19) 0.0052(18)
C21 0.024(2) 0.035(3) 0.027(3) -0.008(2) 0.010(2) 0.008(2)
C22 0.019(2) 0.023(2) 0.024(2) -0.0059(18) 0.0048(19) 0.0017(17)
C23 0.0109(17) 0.014(2) 0.020(2) -0.0026(16) 0.0069(16) -0.0001(15)
C24 0.0159(19) 0.019(2) 0.017(2) 0.0011(16) 0.0026(17) -0.0038(16)
C25 0.019(2) 0.016(2) 0.023(2) -0.0038(17) 0.0036(18) -0.0024(17)
C26 0.019(2) 0.016(2) 0.032(3) -0.0085(18) 0.0063(19) -0.0083(17)
C27 0.019(2) 0.015(2) 0.029(2) -0.0006(17) 0.0112(19) -0.0017(17)
C28 0.0155(19) 0.016(2) 0.018(2) -0.0017(16) 0.0049(17) -0.0006(16)
C29 0.048(3) 0.024(3) 0.026(3) -0.001(2) 0.011(2) 0.011(2)
C30 0.062(4) 0.031(3) 0.033(3) -0.007(2) 0.017(3) -0.004(3)
C31 0.028(2) 0.021(2) 0.014(2) 0.0023(17) 0.0060(18) 0.0022(18)
C32 0.035(3) 0.043(3) 0.028(3) 0.005(2) 0.017(2) 0.008(2)
C33 0.023(2) 0.045(3) 0.030(3) 0.011(2) 0.014(2) 0.007(2)
C34 0.034(3) 0.048(4) 0.038(3) 0.008(2) 0.018(3) -0.008(2)
C35 0.029(2) 0.016(2) 0.020(2) 0.0003(17) 0.0032(19) 0.0024(18)
S3 0.0152(5) 0.0151(5) 0.0188(5) -0.0005(4) 0.0043(4) -0.0005(4)
O1 0.0151(15) 0.036(2) 0.0328(19) 0.0027(15) 0.0076(14) 0.0034(14)
O2 0.0324(18) 0.0194(17) 0.0319(19) -0.0074(14) 0.0149(16) -0.0044(14)
O3 0.0224(16) 0.0268(18) 0.0183(16) 0.0021(13) 0.0011(13) 0.0018(13)
C36 0.032(3) 0.020(2) 0.030(3) -0.0041(19) 0.015(2) -0.0062(19)
F1 0.062(2) 0.040(2) 0.0274(17) 0.0081(13) 0.0144(16) -0.0048(16)
F2 0.0417(18) 0.044(2) 0.059(2) -0.0088(16) 0.0346(17) -0.0149(15)
F3 0.0524(19) 0.0146(15) 0.0437(18) -0.0044(12) 0.0228(15) -0.0028(13)

loop_
_atom_type_symbol
_atom_type_description
_atom_type_scat_dispersion_real
_atom_type_scat_dispersion_imag
_atom_type_scat_source
C C 0.0033 0.0016 'International Tables Vol C Tables 4.2.6.8 and 6.1.1.4'
H H 0.0000 0.0000 'International Tables Vol C Tables 4.2.6.8 and 6.1.1.4'
N N 0.0061 0.0033 'International Tables Vol C Tables 4.2.6.8 and 6.1.1.4'
O O 0.0106 0.0060 'International Tables Vol C Tables 4.2.6.8 and 6.1.1.4'
F F 0.0171 0.0103 'International Tables Vol C Tables 4.2.6.8 and 6.1.1.4'
P P 0.1023 0.0942 'International Tables Vol C Tables 4.2.6.8 and 6.1.1.4'
S S 0.1246 0.1234 'International Tables Vol C Tables 4.2.6.8 and 6.1.1.4'
Ir Ir -1.4442 7.9887 'International Tables Vol C Tables 4.2.6.8 and 6.1.1.4'
Au Au -2.0133 8.8022 'International Tables Vol C Tables 4.2.6.8 and 6.1.1.4'

loop_
_geom_angle_atom_site_label_1
_geom_angle_atom_site_label_2
_geom_angle_atom_site_label_3
_geom_angle
C1 Ir1 C12 87.94(16)
C1 Ir1 N1 80.75(14)
C12 Ir1 N1 91.93(15)
C1 Ir1 N2 92.33(14)
C12 Ir1 N2 80.33(15)
N1 Ir1 N2 169.84(13)
C1 Ir1 S2 174.59(11)
C12 Ir1 S2 95.54(12)
N1 Ir1 S2 94.96(10)
N2 Ir1 S2 92.34(10)
C1 Ir1 S1 90.86(11)
C12 Ir1 S1 177.36(11)
N1 Ir1 S1 90.20(10)
N2 Ir1 S1 97.38(10)
S2 Ir1 S1 85.83(3)
P1 Au1 S1 175.48(4)
C29 P1 C31 106.9(2)
C29 P1 C33 104.8(3)
C31 P1 C33 105.5(2)
C29 P1 Au1 114.89(18)
C31 P1 Au1 112.87(15)
C33 P1 Au1 111.13(17)
C23 S1 Au1 97.86(13)
C23 S1 Ir1 104.69(14)
Au1 S1 Ir1 109.86(4)
C28 S2 C35 100.5(2)
C28 S2 Ir1 105.04(15)
C35 S2 Ir1 110.06(16)
C11 N1 C7 118.9(4)
C11 N1 Ir1 125.8(3)
C7 N1 Ir1 115.3(3)
C22 N2 C18 118.7(3)
C22 N2 Ir1 125.6(3)
C18 N2 Ir1 115.6(3)
C2 C1 C6 117.2(4)
C2 C1 Ir1 128.6(3)
C6 C1 Ir1 114.2(3)
C3 C2 C1 121.2(4)
C3 C2 H2 119.4
C1 C2 H2 119.4
C2 C3 C4 121.1(4)
C2 C3 H3 119.5
C4 C3 H3 119.5
C5 C4 C3 119.9(4)
C5 C4 H4 120.1
C3 C4 H4 120.1
C4 C5 C6 119.4(4)
C4 C5 H5 120.3
C6 C5 H5 120.3
C5 C6 C1 121.3(4)
C5 C6 C7 123.6(4)
C1 C6 C7 115.1(4)
N1 C7 C8 120.4(4)
N1 C7 C6 114.6(3)
C8 C7 C6 125.0(4)
C9 C8 C7 119.8(4)
C9 C8 H8 120.1
C7 C8 H8 120.1
C10 C9 C8 119.3(4)
C10 C9 H9 120.3
C8 C9 H9 120.3
C9 C10 C11 119.0(4)
C9 C10 H10 120.5
C11 C10 H10 120.5
N1 C11 C10 122.7(4)
N1 C11 H11 118.7
C10 C11 H11 118.7
C13 C12 C17 117.3(4)
C13 C12 Ir1 128.1(3)
C17 C12 Ir1 114.5(3)
C12 C13 C14 120.8(4)
C12 C13 H13 119.6
C14 C13 H13 119.6
C15 C14 C13 121.0(4)
C15 C14 H14 119.5
C13 C14 H14 119.5
C14 C15 C16 119.7(4)
C14 C15 H15 120.1
C16 C15 H15 120.1
C15 C16 C17 119.5(4)
C15 C16 H16 120.3
C17 C16 H16 120.3
C16 C17 C12 121.6(4)
C16 C17 C18 123.1(4)
C12 C17 C18 115.3(4)
N2 C18 C19 120.3(4)
N2 C18 C17 114.1(3)
C19 C18 C17 125.6(4)
C20 C19 C18 120.2(4)
C20 C19 H19 119.9
C18 C19 H19 119.9
C19 C20 C21 118.9(4)
C19 C20 H20 120.5
C21 C20 H20 120.5
C22 C21 C20 119.6(4)
C22 C21 H21 120.2
C20 C21 H21 120.2
N2 C22 C21 122.3(4)
N2 C22 H22 118.9
C21 C22 H22 118.9
C28 C23 C24 119.3(4)
C28 C23 S1 121.8(3)
C24 C23 S1 118.7(3)
C25 C24 C23 120.6(4)
C25 C24 H24 119.7
C23 C24 H24 119.7
C24 C25 C26 120.2(4)
C24 C25 H25 119.9
C26 C25 H25 119.9
C25 C26 C27 119.8(4)
C25 C26 H26 120.1
C27 C26 H26 120.1
C28 C27 C26 119.7(4)
C28 C27 H27 120.2
C26 C27 H27 120.2
C23 C28 C27 120.3(4)
C23 C28 S2 122.0(3)
C27 C28 S2 117.7(3)
C30 C29 P1 113.8(4)
C30 C29 H29A 108.8
P1 C29 H29A 108.8
C30 C29 H29B 108.8
P1 C29 H29B 108.8
H29A C29 H29B 107.7
C29 C30 H30A 109.5
C29 C30 H30B 109.5
H30A C30 H30B 109.5
C29 C30 H30C 109.5
H30A C30 H30C 109.5
H30B C30 H30C 109.5
C32 C31 P1 115.2(3)
C32 C31 H31A 108.5
P1 C31 H31A 108.5
C32 C31 H31B 108.5
P1 C31 H31B 108.5
H31A C31 H31B 107.5
C31 C32 H32A 109.5
C31 C32 H32B 109.5
H32A C32 H32B 109.5
C31 C32 H32C 109.5
H32A C32 H32C 109.5
H32B C32 H32C 109.5
C34 C33 P1 113.1(3)
C34 C33 H33A 109.0
P1 C33 H33A 109.0
C34 C33 H33B 109.0
P1 C33 H33B 109.0
H33A C33 H33B 107.8
C33 C34 H34A 109.5
C33 C34 H34B 109.5
H34A C34 H34B 109.5
C33 C34 H34C 109.5
H34A C34 H34C 109.5
H34B C34 H34C 109.5
S2 C35 H35A 109.5
S2 C35 H35B 109.5
H35A C35 H35B 109.5
S2 C35 H35C 109.5
H35A C35 H35C 109.5
H35B C35 H35C 109.5
O2 S3 O3 115.4(2)
O2 S3 O1 114.8(2)
O3 S3 O1 114.7(2)
O2 S3 C36 102.4(2)
O3 S3 C36 103.5(2)
O1 S3 C36 103.5(2)
F2 C36 F3 107.8(4)
F2 C36 F1 107.1(4)
F3 C36 F1 107.0(4)
F2 C36 S3 112.1(3)
F3 C36 S3 111.4(3)
F1 C36 S3 111.2(3)

loop_
_geom_bond_atom_site_label_1
_geom_bond_atom_site_label_2
_geom_bond_distance
Ir1 C1 2.017(4)
Ir1 C12 2.030(4)
Ir1 N1 2.052(3)
Ir1 N2 2.060(3)
Ir1 S2 2.4061(10)
Ir1 S1 2.4264(10)
Au1 P1 2.2660(11)
Au1 S1 2.3420(10)
P1 C29 1.811(5)
P1 C31 1.815(4)
P1 C33 1.816(5)
S1 C23 1.786(4)
S2 C28 1.795(4)
S2 C35 1.812(5)
N1 C11 1.347(5)
N1 C7 1.367(5)
N2 C22 1.345(5)
N2 C18 1.383(5)
C1 C2 1.403(5)
C1 C6 1.416(5)
C2 C3 1.377(6)
C2 H2 0.9500
C3 C4 1.386(6)
C3 H3 0.9500
C4 C5 1.385(6)
C4 H4 0.9500
C5 C6 1.404(6)
C5 H5 0.9500
C6 C7 1.466(5)
C7 C8 1.394(5)
C8 C9 1.391(6)
C8 H8 0.9500
C9 C10 1.371(7)
C9 H9 0.9500
C10 C11 1.384(6)
C10 H10 0.9500
C11 H11 0.9500
C12 C13 1.398(6)
C12 C17 1.419(5)
C13 C14 1.404(6)
C13 H13 0.9500
C14 C15 1.385(6)
C14 H14 0.9500
C15 C16 1.389(6)
C15 H15 0.9500
C16 C17 1.407(6)
C16 H16 0.9500
C17 C18 1.466(6)
C18 C19 1.398(6)
C19 C20 1.374(7)
C19 H19 0.9500
C20 C21 1.387(7)
C20 H20 0.9500
C21 C22 1.386(6)
C21 H21 0.9500
C22 H22 0.9500
C23 C28 1.395(6)
C23 C24 1.402(6)
C24 C25 1.389(6)
C24 H24 0.9500
C25 C26 1.390(7)
C25 H25 0.9500
C26 C27 1.407(6)
C26 H26 0.9500
C27 C28 1.403(6)
C27 H27 0.9500
C29 C30 1.518(8)
C29 H29A 0.9900
C29 H29B 0.9900
C30 H30A 0.9800
C30 H30B 0.9800
C30 H30C 0.9800
C31 C32 1.532(6)
C31 H31A 0.9900
C31 H31B 0.9900
C32 H32A 0.9800
C32 H32B 0.9800
C32 H32C 0.9800
C33 C34 1.531(8)
C33 H33A 0.9900
C33 H33B 0.9900
C34 H34A 0.9800
C34 H34B 0.9800
C34 H34C 0.9800
C35 H35A 0.9800
C35 H35B 0.9800
C35 H35C 0.9800
S3 O2 1.438(3)
S3 O3 1.439(3)
S3 O1 1.445(3)
S3 C36 1.815(5)
C36 F2 1.331(6)
C36 F3 1.343(5)
C36 F1 1.350(6)
